data_7151270
loop_
_publ_author_name
'Blatch, Alexandrea J.'
'Chetina, Olga V.'
'Howard, Judith A. K.'
'Patrick, Leonard G. F.'
'Smethurst, Christian A.'
'Whiting, Andrew'

_publ_section_title
;
 Synthesis and structure of bifunctional N-alkylbenzimidazole
 phenylboronate derivatives.
;
_journal_issue 17
_journal_name_full 'Organic &amp; biomolecular chemistry'
_journal_page_first 3297
_journal_page_last 3302
_journal_paper_doi 10.1039/b607127a
_journal_volume 4
_journal_year 2006
_chemical_formula_moiety 'C51 H51 B3 N6 O3'
_chemical_formula_sum 'C51 H51 B3 N6 O3'
_chemical_formula_weight 828.41
_chemical_name_systematic
;
tris{2-(N-n-butyl-benzimidazole)phenyl}-boroxin
;
_space_group_IT_number 2
_symmetry_cell_setting triclinic
_symmetry_space_group_name_Hall '-P 1'
_symmetry_space_group_name_H-M 'P -1'
_atom_sites_solution_hydrogens geom
_atom_sites_solution_primary direct
_atom_sites_solution_secondary difmap
_audit_creation_method SHELXL-97
_cell_angle_alpha 75.48(3)
_cell_angle_beta 73.58(3)
_cell_angle_gamma 70.65(3)
_cell_formula_units_Z 2
_cell_length_a 11.223(2)
_cell_length_b 13.252(3)
_cell_length_c 16.734(3)
_cell_measurement_reflns_used 1696
_cell_measurement_temperature 120(2)
_cell_measurement_theta_max 59.802
_cell_measurement_theta_min 4.532
_cell_volume 2218.3(9)
_computing_cell_refinement 'Bruker SAINT'
_computing_data_collection 'Bruker SMART'
_computing_data_reduction 'Bruker SAINT'
_computing_molecular_graphics 'Bruker SHELXTL'
_computing_publication_material 'Bruker SHELXTL'
_computing_structure_refinement 'SHELXL-97 (Sheldrick, 1997)'
_computing_structure_solution 'SHELXS-97 (Sheldrick, 1990)'
_diffrn_ambient_temperature 120(2)
_diffrn_detector_area_resol_mean 5.6
_diffrn_measured_fraction_theta_full 0.995
_diffrn_measured_fraction_theta_max 0.995
_diffrn_measurement_device_type 'Bruker SMART CCD 6000 area detector'
_diffrn_measurement_method \w-scan
_diffrn_radiation_monochromator graphite
_diffrn_radiation_source 'fine-focus sealed tube'
_diffrn_radiation_type MoK\a
_diffrn_radiation_wavelength 0.71073
_diffrn_reflns_av_R_equivalents 0.0701
_diffrn_reflns_av_sigmaI/netI 0.1272
_diffrn_reflns_limit_h_max 13
_diffrn_reflns_limit_h_min -12
_diffrn_reflns_limit_k_max 15
_diffrn_reflns_limit_k_min -15
_diffrn_reflns_limit_l_max 19
_diffrn_reflns_limit_l_min -19
_diffrn_reflns_number 14758
_diffrn_reflns_theta_full 25.00
_diffrn_reflns_theta_max 25.00
_diffrn_reflns_theta_min 1.91
_diffrn_standards_number 0
_exptl_absorpt_coefficient_mu 0.077
_exptl_absorpt_correction_T_max 0.999
_exptl_absorpt_correction_T_min 0.748
_exptl_absorpt_correction_type multi-scan
_exptl_absorpt_process_details 'SADABS (Sheldrick, 1996)'
_exptl_crystal_colour colourless
_exptl_crystal_density_diffrn 1.240
_exptl_crystal_density_method 'not measured'
_exptl_crystal_description plate
_exptl_crystal_F_000 876
_exptl_crystal_size_max 0.22
_exptl_crystal_size_mid 0.06
_exptl_crystal_size_min 0.03
_refine_diff_density_max 0.278
_refine_diff_density_min -0.241
_refine_diff_density_rms 0.045
_refine_ls_extinction_method none
_refine_ls_goodness_of_fit_ref 0.885
_refine_ls_hydrogen_treatment mixed
_refine_ls_matrix_type full
_refine_ls_number_parameters 598
_refine_ls_number_reflns 7766
_refine_ls_number_restraints 6
_refine_ls_restrained_S_all 0.891
_refine_ls_R_factor_all 0.1419
_refine_ls_R_factor_gt 0.0580
_refine_ls_shift/su_max 0.000
_refine_ls_shift/su_mean 0.000
_refine_ls_structure_factor_coef Fsqd
_refine_ls_weighting_details 'calc w=1/[\s^2^(Fo^2^)+(0.0490P)^2^] where P=(Fo^2^+2Fc^2^)/3'
_refine_ls_weighting_scheme calc
_refine_ls_wR_factor_gt 0.1070
_refine_ls_wR_factor_ref 0.1304
_reflns_number_gt 3854
_reflns_number_total 7766
_reflns_threshold_expression I>2\s(I)
_cod_data_source_file b607127a.txt
_cod_data_source_block 2c(II)
_cod_original_cell_volume 2218.3(8)
_cod_original_sg_symbol_H-M P-1
_cod_database_code 7151270

loop_
_symmetry_equiv_pos_as_xyz
'x, y, z'
'-x, -y, -z'

loop_
_atom_site_label
_atom_site_type_symbol
_atom_site_fract_x
_atom_site_fract_y
_atom_site_fract_z
_atom_site_U_iso_or_equiv
_atom_site_adp_type
_atom_site_occupancy
_atom_site_symmetry_multiplicity
_atom_site_calc_flag
_atom_site_refinement_flags
_atom_site_disorder_assembly
_atom_site_disorder_group
B1 B 0.3539(3) 0.5975(3) 0.8162(2) 0.0233(8) Uani 1 1 d . . .
B2 B 0.3646(3) 0.5638(3) 0.6795(2) 0.0251(8) Uani 1 1 d . . .
B3 B 0.3444(4) 0.4204(3) 0.8053(2) 0.0263(8) Uani 1 1 d . . .
O1 O 0.37434(19) 0.49009(15) 0.84913(11) 0.0269(5) Uani 1 1 d . . .
O2 O 0.32786(19) 0.63924(15) 0.73814(11) 0.0245(5) Uani 1 1 d . . .
O3 O 0.3550(2) 0.45749(15) 0.71716(11) 0.0273(5) Uani 1 1 d . . .
C1 C 0.2637(3) 0.8484(2) 0.78207(18) 0.0292(7) Uani 1 1 d . . .
N1 N 0.1386(3) 0.8917(2) 0.79390(17) 0.0435(7) Uani 1 1 d . . .
N2 N 0.3294(3) 0.8677(2) 0.69941(15) 0.0355(7) Uani 1 1 d . A .
C2 C 0.0018(5) 0.9975(4) 0.6878(3) 0.0924(18) Uani 1 1 d . . .
H2 H -0.0815 1.0196 0.7232 0.111 Uiso 1 1 d R . .
C3 C 0.0110(8) 1.0389(5) 0.6018(4) 0.123(3) Uani 1 1 d . . .
H3 H -0.0640 1.0804 0.5804 0.148 Uiso 1 1 d R . .
C4 C 0.1258(8) 1.0229(4) 0.5443(4) 0.114(3) Uani 1 1 d . . .
H4 H 0.1314 1.0506 0.4856 0.137 Uiso 1 1 d R . .
C5 C 0.2434(5) 0.9660(3) 0.5673(2) 0.0709(14) Uani 1 1 d . . .
H5 H 0.3281 0.9501 0.5325 0.085 Uiso 1 1 d R . .
C6 C 0.2350(4) 0.9256(3) 0.6537(2) 0.0493(10) Uani 1 1 d . . .
C7 C 0.1189(4) 0.9409(3) 0.7132(2) 0.0540(11) Uani 1 1 d . . .
C8 C 0.4665(4) 0.8211(3) 0.6640(2) 0.0487(10) Uani 1 1 d D . .
H81 H 0.4862 0.8110 0.6045 0.063 Uiso 1 1 d R A .
H82 H 0.4934 0.7488 0.6992 0.063 Uiso 1 1 d R . .
C9A C 0.5557(10) 0.8894(10) 0.6767(8) 0.047(3) Uani 0.377(6) 1 d PD A 1
H91 H 0.5422 0.9601 0.6378 0.057 Uiso 0.377(6) 1 d PR A 1
H92 H 0.5281 0.9042 0.7353 0.057 Uiso 0.377(6) 1 d PR A 1
C10A C 0.7045(8) 0.8295(8) 0.6584(7) 0.057(3) Uani 0.377(6) 1 d PD A 1
H10A H 0.7178 0.7564 0.6939 0.069 Uiso 0.377(6) 1 d PR A 1
H10B H 0.7346 0.8204 0.5983 0.069 Uiso 0.377(6) 1 d PR A 1
C11A C 0.7837(11) 0.8914(9) 0.6773(7) 0.069(4) Uani 0.377(6) 1 d PD A 1
H11A H 0.8759 0.8523 0.6640 0.103 Uiso 0.377(6) 1 d PR A 1
H11B H 0.7568 0.8973 0.7374 0.103 Uiso 0.377(6) 1 d PR A 1
H11C H 0.7691 0.9643 0.6429 0.103 Uiso 0.377(6) 1 d PR A 1
C9B C 0.5364(7) 0.9063(5) 0.6251(4) 0.0450(19) Uani 0.623(6) 1 d PD A 2
H93 H 0.4813 0.9696 0.5939 0.054 Uiso 0.623(6) 1 d PR A 2
H94 H 0.6169 0.8770 0.5846 0.054 Uiso 0.623(6) 1 d PR A 2
C10B C 0.5693(7) 0.9402(6) 0.6946(4) 0.0496(19) Uani 0.623(6) 1 d P A 2
H10C H 0.4892 0.9634 0.7375 0.059 Uiso 0.623(6) 1 d PR A 2
H10D H 0.6044 1.0033 0.6695 0.059 Uiso 0.623(6) 1 d PR A 2
C11B C 0.6685(7) 0.8499(5) 0.7387(4) 0.065(2) Uani 0.623(6) 1 d P A 2
H11E H 0.6848 0.8752 0.7837 0.097 Uiso 0.623(6) 1 d PR A 2
H11F H 0.7495 0.8293 0.6970 0.097 Uiso 0.623(6) 1 d PR A 2
H11G H 0.6346 0.7869 0.7629 0.097 Uiso 0.623(6) 1 d PR A 2
C12 C 0.3326(3) 0.7876(2) 0.85104(17) 0.0239(7) Uani 1 1 d . . .
C13 C 0.3546(3) 0.8475(2) 0.90023(18) 0.0312(8) Uani 1 1 d . . .
H13 H 0.3275 0.9245 0.8878 0.037 Uiso 1 1 d R . .
C14 C 0.4153(3) 0.7964(2) 0.96730(18) 0.0306(8) Uani 1 1 d . . .
H14 H 0.4311 0.8382 0.9997 0.037 Uiso 1 1 d R . .
C15 C 0.4531(3) 0.6842(2) 0.98642(18) 0.0285(7) Uani 1 1 d . . .
H15 H 0.4946 0.6482 1.0322 0.034 Uiso 1 1 d R . .
C16 C 0.4293(3) 0.6250(2) 0.93810(18) 0.0288(7) Uani 1 1 d . . .
H16 H 0.4543 0.5480 0.9520 0.035 Uiso 1 1 d R . .
C17 C 0.3696(3) 0.6744(2) 0.86919(17) 0.0233(7) Uani 1 1 d . . .
N101 N 0.5174(2) 0.55966(18) 0.63090(14) 0.0248(6) Uani 1 1 d . . .
N102 N 0.6486(3) 0.6072(2) 0.51115(14) 0.0296(6) Uani 1 1 d . . .
C101 C 0.5290(3) 0.6004(2) 0.54892(17) 0.0261(7) Uani 1 1 d . . .
C102 C 0.8490(3) 0.5608(3) 0.5724(2) 0.0423(9) Uani 1 1 d . . .
H102 H 0.9058 0.5819 0.5215 0.051 Uiso 1 1 d R . .
C103 C 0.8888(3) 0.5195(3) 0.6476(2) 0.0438(9) Uani 1 1 d . . .
H103 H 0.9756 0.5122 0.6483 0.053 Uiso 1 1 d R . .
C104 C 0.8065(3) 0.4882(3) 0.7226(2) 0.0407(9) Uani 1 1 d . . .
H104 H 0.8386 0.4603 0.7729 0.049 Uiso 1 1 d R . .
C105 C 0.6793(3) 0.4967(2) 0.72569(19) 0.0341(8) Uani 1 1 d . . .
H105 H 0.6233 0.4749 0.7768 0.041 Uiso 1 1 d R . .
C106 C 0.6370(3) 0.5387(2) 0.64993(18) 0.0279(7) Uani 1 1 d . . .
C107 C 0.7206(3) 0.5699(2) 0.57509(18) 0.0306(8) Uani 1 1 d . . .
C108 C 0.6983(3) 0.6505(2) 0.42265(18) 0.0321(8) Uani 1 1 d . . .
H181 H 0.6581 0.6304 0.3856 0.039 Uiso 1 1 d R . .
H182 H 0.7930 0.6175 0.4074 0.039 Uiso 1 1 d R . .
C109 C 0.6697(3) 0.7732(3) 0.40749(18) 0.0387(9) Uani 1 1 d . . .
H191 H 0.7151 0.7928 0.4417 0.046 Uiso 1 1 d R . .
H192 H 0.5757 0.8056 0.4268 0.046 Uiso 1 1 d R . .
C110 C 0.7117(4) 0.8205(3) 0.3149(2) 0.0526(11) Uani 1 1 d . . .
H11H H 0.6619 0.8046 0.2817 0.063 Uiso 1 1 d R . .
H11I H 0.6892 0.9005 0.3092 0.063 Uiso 1 1 d R . .
C111 C 0.8508(5) 0.7794(4) 0.2784(3) 0.0830(16) Uani 1 1 d . . .
H11K H 0.8696 0.8129 0.2187 0.102(10) Uiso 1 1 d R . .
H11L H 0.8741 0.7004 0.2830 0.102(10) Uiso 1 1 d R . .
H11M H 0.9012 0.7976 0.3092 0.102(10) Uiso 1 1 d R . .
C112 C 0.4063(3) 0.6337(2) 0.52122(17) 0.0262(7) Uani 1 1 d . . .
C113 C 0.3815(3) 0.6760(2) 0.44059(18) 0.0336(8) Uani 1 1 d . . .
H113 H 0.4493 0.6864 0.3930 0.040 Uiso 1 1 d R . .
C114 C 0.2546(3) 0.7027(3) 0.43199(19) 0.0381(9) Uani 1 1 d . . .
H114 H 0.2350 0.7304 0.3776 0.046 Uiso 1 1 d R . .
C115 C 0.1569(3) 0.6889(3) 0.50194(19) 0.0367(8) Uani 1 1 d . . .
H115 H 0.0702 0.7097 0.4955 0.044 Uiso 1 1 d R . .
C116 C 0.1837(3) 0.6453(2) 0.58147(19) 0.0333(8) Uani 1 1 d . . .
H116 H 0.1154 0.6350 0.6287 0.040 Uiso 1 1 d R . .
C117 C 0.3096(3) 0.6165(2) 0.59308(17) 0.0261(7) Uani 1 1 d . . .
N201 N 0.1968(2) 0.41545(19) 0.85366(14) 0.0264(6) Uani 1 1 d . . .
N202 N 0.0748(3) 0.3205(2) 0.94868(15) 0.0315(6) Uani 1 1 d . . .
C201 C 0.1945(3) 0.3196(2) 0.90196(17) 0.0275(7) Uani 1 1 d . . .
C202 C -0.1356(3) 0.4714(3) 0.9579(2) 0.0396(9) Uani 1 1 d . . .
H202 H -0.1883 0.4312 0.9991 0.048 Uiso 1 1 d R . .
C203 C -0.1852(3) 0.5784(3) 0.9245(2) 0.0426(9) Uani 1 1 d . . .
H203 H -0.2745 0.6128 0.9432 0.051 Uiso 1 1 d R . .
C204 C -0.1092(3) 0.6383(3) 0.8639(2) 0.0408(9) Uani 1 1 d . . .
H204 H -0.1479 0.7118 0.8419 0.049 Uiso 1 1 d R . .
C205 C 0.0220(3) 0.5925(3) 0.83542(18) 0.0324(8) Uani 1 1 d . . .
H205 H 0.0749 0.6332 0.7951 0.039 Uiso 1 1 d R . .
C206 C 0.0725(3) 0.4848(3) 0.86847(17) 0.0287(7) Uani 1 1 d . . .
C207 C -0.0050(3) 0.4251(3) 0.92863(18) 0.0295(8) Uani 1 1 d . . .
C208 C 0.0338(3) 0.2307(3) 1.01064(18) 0.0371(9) Uani 1 1 d . . .
H281 H -0.0439 0.2615 1.0525 0.045 Uiso 1 1 d R . .
H282 H 0.1035 0.1891 1.0414 0.045 Uiso 1 1 d R . .
C209 C 0.0035(3) 0.1535(3) 0.97080(19) 0.0368(8) Uani 1 1 d . . .
H291 H 0.0841 0.1157 0.9345 0.044 Uiso 1 1 d R . .
H292 H -0.0273 0.0978 1.0162 0.044 Uiso 1 1 d R . .
C210 C -0.0976(3) 0.2091(3) 0.9181(2) 0.0419(9) Uani 1 1 d . . .
H21A H -0.0662 0.2631 0.8713 0.050 Uiso 1 1 d R . .
H21B H -0.1780 0.2484 0.9538 0.050 Uiso 1 1 d R . .
C211 C -0.1280(3) 0.1282(3) 0.8815(2) 0.0510(10) Uani 1 1 d . . .
H21C H -0.1938 0.1670 0.8480 0.079(8) Uiso 1 1 d R . .
H21D H -0.1604 0.0754 0.9277 0.079(8) Uiso 1 1 d R . .
H21E H -0.0490 0.0903 0.8452 0.079(8) Uiso 1 1 d R . .
C212 C 0.3224(3) 0.2385(2) 0.89046(17) 0.0279(7) Uani 1 1 d . . .
C213 C 0.3568(3) 0.1268(3) 0.92141(19) 0.0336(8) Uani 1 1 d . . .
H213 H 0.2956 0.0929 0.9602 0.040 Uiso 1 1 d R . .
C214 C 0.4833(3) 0.0674(3) 0.89359(19) 0.0353(8) Uani 1 1 d . . .
H214 H 0.5098 -0.0085 0.9136 0.042 Uiso 1 1 d R . .
C215 C 0.5708(3) 0.1176(2) 0.83751(19) 0.0324(8) Uani 1 1 d . . .
H215 H 0.6566 0.0755 0.8179 0.039 Uiso 1 1 d R . .
C216 C 0.5358(3) 0.2283(2) 0.80905(18) 0.0298(8) Uani 1 1 d . . .
H216 H 0.5985 0.2616 0.7715 0.036 Uiso 1 1 d R . .
C217 C 0.4108(3) 0.2915(2) 0.83454(17) 0.0257(7) Uani 1 1 d . . .

loop_
_atom_site_aniso_label
_atom_site_aniso_U_11
_atom_site_aniso_U_22
_atom_site_aniso_U_33
_atom_site_aniso_U_23
_atom_site_aniso_U_13
_atom_site_aniso_U_12
B1 0.021(2) 0.027(2) 0.0237(18) -0.0015(15) -0.0039(15) -0.0121(17)
B2 0.022(2) 0.030(2) 0.0233(17) -0.0060(15) -0.0037(15) -0.0085(17)
B3 0.028(2) 0.032(2) 0.0239(18) -0.0098(16) -0.0004(16) -0.0155(18)
O1 0.0337(14) 0.0286(12) 0.0243(10) -0.0032(9) -0.0100(9) -0.0144(10)
O2 0.0265(13) 0.0263(11) 0.0237(10) -0.0061(9) -0.0061(9) -0.0095(10)
O3 0.0336(13) 0.0285(12) 0.0253(11) -0.0035(9) -0.0082(9) -0.0150(10)
C1 0.036(2) 0.0253(17) 0.0303(18) -0.0071(14) -0.0129(15) -0.0070(16)
N1 0.036(2) 0.0470(18) 0.0514(18) -0.0214(15) -0.0246(15) 0.0046(15)
N2 0.053(2) 0.0285(15) 0.0284(15) -0.0023(12) -0.0130(14) -0.0135(15)
C2 0.096(4) 0.074(3) 0.129(4) -0.057(3) -0.092(4) 0.032(3)
C3 0.184(8) 0.075(4) 0.140(6) -0.046(4) -0.141(6) 0.034(5)
C4 0.233(9) 0.043(3) 0.098(4) -0.001(3) -0.124(5) -0.014(4)
C5 0.133(5) 0.039(2) 0.057(3) 0.005(2) -0.056(3) -0.026(3)
C6 0.088(3) 0.0264(19) 0.045(2) -0.0026(17) -0.041(2) -0.011(2)
C7 0.062(3) 0.040(2) 0.065(3) -0.026(2) -0.041(2) 0.014(2)
C8 0.066(3) 0.031(2) 0.037(2) -0.0085(16) 0.0152(19) -0.020(2)
C9A 0.066(9) 0.051(8) 0.039(7) -0.011(6) 0.003(6) -0.043(7)
C10A 0.037(7) 0.065(7) 0.079(8) -0.036(6) 0.013(5) -0.031(6)
C11A 0.058(8) 0.080(9) 0.086(8) -0.015(7) -0.031(7) -0.028(7)
C9B 0.070(5) 0.043(4) 0.024(3) -0.002(3) -0.002(3) -0.028(3)
C10B 0.058(5) 0.043(4) 0.057(4) -0.006(3) -0.019(3) -0.022(4)
C11B 0.066(5) 0.057(4) 0.072(5) -0.011(4) -0.028(4) -0.007(4)
C12 0.0207(18) 0.0281(17) 0.0241(15) -0.0054(13) -0.0053(13) -0.0073(14)
C13 0.036(2) 0.0257(17) 0.0314(17) -0.0078(14) -0.0048(15) -0.0085(16)
C14 0.038(2) 0.036(2) 0.0284(17) -0.0103(15) -0.0102(15) -0.0187(17)
C15 0.0269(19) 0.0348(19) 0.0290(16) -0.0026(14) -0.0136(14) -0.0112(16)
C16 0.030(2) 0.0256(17) 0.0338(17) -0.0061(14) -0.0092(15) -0.0085(15)
C17 0.0205(18) 0.0294(17) 0.0214(15) -0.0037(13) -0.0031(13) -0.0105(14)
N101 0.0278(16) 0.0245(14) 0.0233(13) -0.0028(11) -0.0063(11) -0.0092(12)
N102 0.0318(17) 0.0341(15) 0.0259(14) -0.0069(12) -0.0028(12) -0.0148(13)
C101 0.031(2) 0.0233(17) 0.0234(16) -0.0050(13) -0.0015(14) -0.0095(15)
C102 0.030(2) 0.050(2) 0.048(2) -0.0153(18) -0.0002(17) -0.0139(18)
C103 0.026(2) 0.054(2) 0.057(2) -0.0137(19) -0.0150(18) -0.0103(19)
C104 0.033(2) 0.050(2) 0.041(2) -0.0074(17) -0.0136(17) -0.0096(18)
C105 0.033(2) 0.0354(19) 0.0354(18) -0.0078(15) -0.0085(15) -0.0089(17)
C106 0.028(2) 0.0254(17) 0.0329(17) -0.0079(14) -0.0085(15) -0.0078(15)
C107 0.029(2) 0.0306(18) 0.0343(18) -0.0112(15) -0.0044(15) -0.0085(16)
C108 0.030(2) 0.0376(19) 0.0288(17) -0.0083(15) 0.0015(14) -0.0145(16)
C109 0.045(2) 0.042(2) 0.0309(18) -0.0075(15) -0.0012(16) -0.0201(18)
C110 0.080(3) 0.045(2) 0.041(2) -0.0061(17) -0.007(2) -0.033(2)
C111 0.083(4) 0.073(3) 0.071(3) -0.007(3) 0.025(3) -0.032(3)
C112 0.033(2) 0.0208(16) 0.0249(16) -0.0047(13) -0.0078(14) -0.0066(15)
C113 0.040(2) 0.0346(19) 0.0249(17) -0.0044(14) -0.0040(15) -0.0119(17)
C114 0.045(2) 0.042(2) 0.0290(18) -0.0035(15) -0.0172(17) -0.0087(18)
C115 0.035(2) 0.039(2) 0.040(2) -0.0084(16) -0.0179(17) -0.0062(17)
C116 0.036(2) 0.0352(19) 0.0298(17) -0.0033(15) -0.0077(15) -0.0122(17)
C117 0.030(2) 0.0261(17) 0.0282(16) -0.0087(13) -0.0075(14) -0.0115(15)
N201 0.0298(17) 0.0315(15) 0.0237(13) -0.0075(12) -0.0055(11) -0.0144(13)
N202 0.0334(17) 0.0405(17) 0.0271(14) -0.0073(12) -0.0020(12) -0.0216(14)
C201 0.034(2) 0.0358(19) 0.0212(15) -0.0067(14) -0.0057(14) -0.0193(17)
C202 0.032(2) 0.055(2) 0.0414(19) -0.0206(18) -0.0022(17) -0.0196(19)
C203 0.027(2) 0.060(3) 0.047(2) -0.028(2) -0.0052(17) -0.008(2)
C204 0.038(2) 0.042(2) 0.046(2) -0.0213(17) -0.0159(18) -0.0011(19)
C205 0.031(2) 0.041(2) 0.0329(17) -0.0117(16) -0.0082(15) -0.0146(17)
C206 0.026(2) 0.0373(19) 0.0263(16) -0.0132(15) -0.0063(14) -0.0080(16)
C207 0.031(2) 0.040(2) 0.0256(16) -0.0122(15) -0.0068(15) -0.0137(17)
C208 0.046(2) 0.045(2) 0.0268(17) -0.0051(15) -0.0004(16) -0.0289(19)
C209 0.038(2) 0.043(2) 0.0375(18) -0.0114(16) -0.0035(16) -0.0224(18)
C210 0.032(2) 0.049(2) 0.051(2) -0.0215(18) -0.0051(17) -0.0131(18)
C211 0.035(2) 0.060(2) 0.070(3) -0.031(2) -0.0152(19) -0.011(2)
C212 0.035(2) 0.0320(19) 0.0251(16) -0.0078(14) -0.0112(14) -0.0138(16)
C213 0.045(2) 0.036(2) 0.0300(17) -0.0031(15) -0.0130(16) -0.0231(18)
C214 0.044(2) 0.0291(18) 0.0423(19) -0.0052(15) -0.0216(17) -0.0130(18)
C215 0.032(2) 0.0324(19) 0.0408(19) -0.0108(15) -0.0187(16) -0.0062(16)
C216 0.032(2) 0.0314(19) 0.0317(17) -0.0069(15) -0.0084(15) -0.0133(16)
C217 0.032(2) 0.0327(18) 0.0207(15) -0.0079(13) -0.0083(14) -0.0150(16)

loop_
_atom_type_symbol
_atom_type_description
_atom_type_scat_dispersion_real
_atom_type_scat_dispersion_imag
_atom_type_scat_source
C C 0.0033 0.0016 'International Tables Vol C Tables 4.2.6.8 and 6.1.1.4'
H H 0.0000 0.0000 'International Tables Vol C Tables 4.2.6.8 and 6.1.1.4'
B B 0.0013 0.0007 'International Tables Vol C Tables 4.2.6.8 and 6.1.1.4'
N N 0.0061 0.0033 'International Tables Vol C Tables 4.2.6.8 and 6.1.1.4'
O O 0.0106 0.0060 'International Tables Vol C Tables 4.2.6.8 and 6.1.1.4'

loop_
_geom_angle_atom_site_label_1
_geom_angle_atom_site_label_2
_geom_angle_atom_site_label_3
_geom_angle
_geom_angle_site_symmetry_1
_geom_angle_site_symmetry_3
_geom_angle_publ_flag
O1 B1 O2 122.1(3) . . ?
O1 B1 C17 118.2(2) . . ?
O2 B1 C17 119.5(3) . . ?
O3 B2 O2 115.2(2) . . ?
O3 B2 C117 115.9(3) . . ?
O2 B2 C117 113.8(3) . . ?
O3 B2 N101 110.0(3) . . ?
O2 B2 N101 105.0(2) . . ?
C117 B2 N101 94.1(2) . . ?
O3 B3 O1 114.3(2) . . ?
O3 B3 C217 116.3(3) . . ?
O1 B3 C217 112.7(2) . . ?
O3 B3 N201 111.6(3) . . ?
O1 B3 N201 105.0(2) . . ?
C217 B3 N201 94.6(2) . . ?
B1 O1 B3 118.4(2) . . ?
B1 O2 B2 117.1(2) . . ?
B3 O3 B2 121.3(2) . . ?
N1 C1 N2 114.2(3) . . ?
N1 C1 C12 124.1(3) . . ?
N2 C1 C12 121.7(3) . . ?
C1 N1 C7 103.8(3) . . ?
C1 N2 C6 105.5(3) . . ?
C1 N2 C8 127.6(3) . . ?
C6 N2 C8 126.1(3) . . ?
C3 C2 C7 116.3(6) . . ?
C4 C3 C2 122.5(6) . . ?
C3 C4 C5 122.5(5) . . ?
C4 C5 C6 115.2(5) . . ?
N2 C6 C7 105.4(3) . . ?
N2 C6 C5 131.5(4) . . ?
C7 C6 C5 123.1(4) . . ?
C6 C7 N1 111.0(3) . . ?
C6 C7 C2 120.3(4) . . ?
N1 C7 C2 128.7(4) . . ?
N2 C8 C9B 112.2(4) . . ?
N2 C8 C9A 111.3(5) . . ?
C9B C8 C9A 33.1(4) . . ?
C10A C9A C8 113.5(8) . . ?
C11A C10A C9A 112.0(9) . . ?
C8 C9B C10B 109.0(5) . . ?
C9B C10B C11B 113.5(6) . . ?
C13 C12 C17 120.4(3) . . ?
C13 C12 C1 117.7(3) . . ?
C17 C12 C1 121.8(3) . . ?
C14 C13 C12 121.1(3) . . ?
C15 C14 C13 119.6(3) . . ?
C14 C15 C16 119.1(3) . . ?
C15 C16 C17 122.5(3) . . ?
C12 C17 C16 117.3(3) . . ?
C12 C17 B1 125.0(3) . . ?
C16 C17 B1 117.7(3) . . ?
C101 N101 C106 107.5(2) . . ?
C101 N101 B2 111.9(2) . . ?
C106 N101 B2 140.0(2) . . ?
C101 N102 C107 106.4(2) . . ?
C101 N102 C108 128.6(3) . . ?
C107 N102 C108 124.9(3) . . ?
N101 C101 N102 112.3(3) . . ?
N101 C101 C112 113.2(3) . . ?
N102 C101 C112 134.3(3) . . ?
C103 C102 C107 116.3(3) . . ?
C102 C103 C104 122.4(3) . . ?
C105 C104 C103 121.7(3) . . ?
C104 C105 C106 116.8(3) . . ?
N101 C106 C105 131.8(3) . . ?
N101 C106 C107 107.2(2) . . ?
C105 C106 C107 121.0(3) . . ?
C102 C107 C106 121.9(3) . . ?
C102 C107 N102 131.5(3) . . ?
C106 C107 N102 106.6(3) . . ?
N102 C108 C109 111.7(2) . . ?
C108 C109 C110 112.5(3) . . ?
C111 C110 C109 114.5(3) . . ?
C113 C112 C117 123.0(3) . . ?
C113 C112 C101 129.6(3) . . ?
C117 C112 C101 107.4(2) . . ?
C114 C113 C112 117.9(3) . . ?
C115 C114 C113 120.4(3) . . ?
C114 C115 C116 120.9(3) . . ?
C115 C116 C117 120.7(3) . . ?
C116 C117 C112 117.0(3) . . ?
C116 C117 B2 129.6(3) . . ?
C112 C117 B2 113.3(3) . . ?
C201 N201 C206 107.9(2) . . ?
C201 N201 B3 112.2(2) . . ?
C206 N201 B3 139.3(2) . . ?
C201 N202 C207 106.6(2) . . ?
C201 N202 C208 127.7(3) . . ?
C207 N202 C208 125.7(3) . . ?
N201 C201 N202 111.6(3) . . ?
N201 C201 C212 112.5(3) . . ?
N202 C201 C212 135.9(3) . . ?
C203 C202 C207 116.6(3) . . ?
C202 C203 C204 122.4(3) . . ?
C205 C204 C203 121.0(3) . . ?
C206 C205 C204 116.9(3) . . ?
C205 C206 N201 131.6(3) . . ?
C205 C206 C207 121.5(3) . . ?
N201 C206 C207 106.9(3) . . ?
C202 C207 N202 131.3(3) . . ?
C202 C207 C206 121.5(3) . . ?
N202 C207 C206 107.1(3) . . ?
N202 C208 C209 113.5(2) . . ?
C210 C209 C208 113.6(3) . . ?
C209 C210 C211 111.9(3) . . ?
C213 C212 C217 122.6(3) . . ?
C213 C212 C201 129.9(3) . . ?
C217 C212 C201 107.3(3) . . ?
C214 C213 C212 117.7(3) . . ?
C215 C214 C213 120.5(3) . . ?
C214 C215 C216 120.9(3) . . ?
C215 C216 C217 121.0(3) . . ?
C216 C217 C212 117.2(3) . . ?
C216 C217 B3 130.0(3) . . ?
C212 C217 B3 112.7(3) . . ?

loop_
_geom_bond_atom_site_label_1
_geom_bond_atom_site_label_2
_geom_bond_distance
_geom_bond_site_symmetry_2
_geom_bond_publ_flag
B1 O1 1.358(4) . ?
B1 O2 1.358(4) . ?
B1 C17 1.586(4) . ?
B2 O3 1.417(4) . ?
B2 O2 1.458(4) . ?
B2 C117 1.634(4) . ?
B2 N101 1.666(4) . ?
B3 O3 1.416(4) . ?
B3 O1 1.480(4) . ?
B3 C217 1.630(5) . ?
B3 N201 1.641(4) . ?
C1 N1 1.305(4) . ?
C1 N2 1.376(4) . ?
C1 C12 1.485(4) . ?
N1 C7 1.390(4) . ?
N2 C6 1.386(4) . ?
N2 C8 1.463(4) . ?
C2 C3 1.393(7) . ?
C2 C7 1.404(5) . ?
C3 C4 1.361(9) . ?
C4 C5 1.393(8) . ?
C5 C6 1.398(5) . ?
C6 C7 1.387(5) . ?
C8 C9B 1.499(6) . ?
C8 C9A 1.639(9) . ?
C9A C10A 1.571(11) . ?
C10A C11A 1.529(11) . ?
C9B C10B 1.517(9) . ?
C10B C11B 1.534(9) . ?
C12 C13 1.393(4) . ?
C12 C17 1.395(4) . ?
C13 C14 1.388(4) . ?
C14 C15 1.382(4) . ?
C15 C16 1.386(4) . ?
C16 C17 1.405(4) . ?
N101 C101 1.328(3) . ?
N101 C106 1.389(4) . ?
N102 C101 1.335(4) . ?
N102 C107 1.415(4) . ?
N102 C108 1.468(4) . ?
C101 C112 1.470(4) . ?
C102 C103 1.375(5) . ?
C102 C107 1.394(4) . ?
C103 C104 1.393(4) . ?
C104 C105 1.381(4) . ?
C105 C106 1.398(4) . ?
C106 C107 1.398(4) . ?
C108 C109 1.518(4) . ?
C109 C110 1.520(4) . ?
C110 C111 1.473(5) . ?
C112 C113 1.393(4) . ?
C112 C117 1.402(4) . ?
C113 C114 1.390(4) . ?
C114 C115 1.380(4) . ?
C115 C116 1.386(4) . ?
C116 C117 1.394(4) . ?
N201 C201 1.328(3) . ?
N201 C206 1.386(4) . ?
N202 C201 1.348(4) . ?
N202 C207 1.397(4) . ?
N202 C208 1.475(4) . ?
C201 C212 1.476(4) . ?
C202 C203 1.375(5) . ?
C202 C207 1.383(4) . ?
C203 C204 1.394(5) . ?
C204 C205 1.386(4) . ?
C205 C206 1.382(4) . ?
C206 C207 1.399(4) . ?
C208 C209 1.519(4) . ?
C209 C210 1.514(4) . ?
C210 C211 1.527(4) . ?
C212 C213 1.399(4) . ?
C212 C217 1.400(4) . ?
C213 C214 1.386(5) . ?
C214 C215 1.373(4) . ?
C215 C216 1.381(4) . ?
C216 C217 1.384(4) . ?

loop_
_geom_torsion_atom_site_label_1
_geom_torsion_atom_site_label_2
_geom_torsion_atom_site_label_3
_geom_torsion_atom_site_label_4
_geom_torsion
_geom_torsion_site_symmetry_1
_geom_torsion_site_symmetry_2
_geom_torsion_site_symmetry_3
_geom_torsion_site_symmetry_4
_geom_torsion_publ_flag
O2 B1 O1 B3 -11.1(4) . . . . ?
C17 B1 O1 B3 172.7(2) . . . . ?
O3 B3 O1 B1 27.8(4) . . . . ?
C217 B3 O1 B1 163.5(3) . . . . ?
N201 B3 O1 B1 -94.8(3) . . . . ?
O1 B1 O2 B2 -20.2(4) . . . . ?
C17 B1 O2 B2 156.0(3) . . . . ?
O3 B2 O2 B1 33.5(4) . . . . ?
C117 B2 O2 B1 170.8(3) . . . . ?
N101 B2 O2 B1 -87.7(3) . . . . ?
O1 B3 O3 B2 -13.4(4) . . . . ?
C217 B3 O3 B2 -147.5(3) . . . . ?
N201 B3 O3 B2 105.5(3) . . . . ?
O2 B2 O3 B3 -16.0(4) . . . . ?
C117 B2 O3 B3 -152.3(3) . . . . ?
N101 B2 O3 B3 102.5(3) . . . . ?
N2 C1 N1 C7 1.7(4) . . . . ?
C12 C1 N1 C7 179.0(3) . . . . ?
N1 C1 N2 C6 -2.7(4) . . . . ?
C12 C1 N2 C6 180.0(3) . . . . ?
N1 C1 N2 C8 -172.6(3) . . . . ?
C12 C1 N2 C8 10.0(5) . . . . ?
C8 N2 C6 C7 172.6(3) . . . . ?
C1 N2 C8 C9B -120.1(4) . . . . ?
C6 N2 C8 C9B 71.9(5) . . . . ?
C1 N2 C8 C9A -84.3(6) . . . . ?
C6 N2 C8 C9A 107.7(6) . . . . ?
N2 C8 C9A C10A 167.4(7) . . . . ?
C9B C8 C9A C10A -94.2(12) . . . . ?
C8 C9A C10A C11A -175.7(9) . . . . ?
N2 C8 C9B C10B 80.5(6) . . . . ?
C9A C8 C9B C10B -14.7(8) . . . . ?
C8 C9B C10B C11B 66.8(7) . . . . ?
N1 C1 C12 C13 -78.4(4) . . . . ?
N2 C1 C12 C13 98.7(3) . . . . ?
N1 C1 C12 C17 98.9(4) . . . . ?
N2 C1 C12 C17 -84.0(4) . . . . ?
C13 C12 C17 B1 -177.9(3) . . . . ?
C1 C12 C17 B1 4.9(4) . . . . ?
C15 C16 C17 C12 -0.9(4) . . . . ?
C15 C16 C17 B1 177.1(3) . . . . ?
O1 B1 C17 C12 -169.3(3) . . . . ?
O2 B1 C17 C12 14.3(4) . . . . ?
O1 B1 C17 C16 12.9(4) . . . . ?
O2 B1 C17 C16 -163.5(3) . . . . ?
O3 B2 N101 C101 120.9(3) . . . . ?
O2 B2 N101 C101 -114.5(2) . . . . ?
C117 B2 N101 C101 1.5(3) . . . . ?
O3 B2 N101 C106 -69.2(4) . . . . ?
O2 B2 N101 C106 55.4(4) . . . . ?
C117 B2 N101 C106 171.3(3) . . . . ?
B2 N101 C106 C105 9.4(6) . . . . ?
C101 N101 C106 C107 0.5(3) . . . . ?
B2 N101 C106 C107 -169.6(3) . . . . ?
C104 C105 C106 N101 -178.7(3) . . . . ?
C101 N102 C108 C109 82.9(4) . . . . ?
C107 N102 C108 C109 -92.7(4) . . . . ?
N102 C108 C109 C110 -175.8(3) . . . . ?
C108 C109 C110 C111 -59.3(4) . . . . ?
N101 C101 C112 C113 -177.7(3) . . . . ?
N102 C101 C112 C113 6.7(6) . . . . ?
N101 C101 C112 C117 2.8(3) . . . . ?
N102 C101 C112 C117 -172.8(3) . . . . ?
O3 B2 C117 C116 65.4(4) . . . . ?
O2 B2 C117 C116 -71.6(4) . . . . ?
N101 B2 C117 C116 180.0(3) . . . . ?
O3 B2 C117 C112 -114.4(3) . . . . ?
O2 B2 C117 C112 108.6(3) . . . . ?
N101 B2 C117 C112 0.2(3) . . . . ?
O3 B3 N201 C201 128.4(3) . . . . ?
O1 B3 N201 C201 -107.3(3) . . . . ?
C217 B3 N201 C201 7.7(3) . . . . ?
O3 B3 N201 C206 -62.1(4) . . . . ?
O1 B3 N201 C206 62.3(4) . . . . ?
C217 B3 N201 C206 177.3(3) . . . . ?
C206 N201 C201 N202 0.1(3) . . . . ?
B3 N201 C201 N202 172.9(2) . . . . ?
C206 N201 C201 C212 179.3(2) . . . . ?
B3 N201 C201 C212 -7.8(3) . . . . ?
B3 N201 C206 C205 9.9(6) . . . . ?
B3 N201 C206 C207 -169.8(3) . . . . ?
C203 C202 C207 N202 -179.9(3) . . . . ?
C201 N202 C208 C209 -84.4(4) . . . . ?
C207 N202 C208 C209 97.1(3) . . . . ?
N202 C208 C209 C210 -55.8(4) . . . . ?
C208 C209 C210 C211 -178.4(3) . . . . ?
N201 C201 C212 C213 -171.6(3) . . . . ?
N202 C201 C212 C213 7.4(5) . . . . ?
N201 C201 C212 C217 3.9(3) . . . . ?
N202 C201 C212 C217 -177.2(3) . . . . ?
C201 C212 C213 C214 173.6(3) . . . . ?
C215 C216 C217 B3 -175.4(3) . . . . ?
C201 C212 C217 C216 -174.8(2) . . . . ?
C213 C212 C217 B3 177.6(3) . . . . ?
O3 B3 C217 C216 53.8(4) . . . . ?
O1 B3 C217 C216 -81.0(4) . . . . ?
N201 B3 C217 C216 170.6(3) . . . . ?
O3 B3 C217 C212 -122.2(3) . . . . ?
O1 B3 C217 C212 103.0(3) . . . . ?
N201 B3 C217 C212 -5.3(3) . . . . ?
